data_7007706
loop_
_publ_author_name
'Allio, C\'eline'
'Harbrecht, Bernd'

_publ_section_title
;
 Synthesis, crystal structure and some physical properties of RuZn3.
;
_journal_issue 45
_journal_name_full 'Dalton transactions (Cambridge, England : 2003)'
_journal_page_first 5352
_journal_page_last 5356
_journal_paper_doi 10.1039/b609434a
_journal_year 2006
_chemical_formula_moiety 'Ru Zn3'
_chemical_formula_sum 'Ru Zn3'
_chemical_formula_weight 297.18
_chemical_melting_point 1373(2)
_chemical_name_common 'Ru4 Zn12'
_chemical_name_systematic
;
Ru4 Zn12
;
_space_group_IT_number 139
_symmetry_cell_setting tetragonal
_symmetry_Int_Tables_number 139
_symmetry_space_group_name_Hall '-I 4 2'
_symmetry_space_group_name_H-M 'I 4/m m m'
_atom_sites_solution_hydrogens geom
_atom_sites_solution_primary direct
_atom_sites_solution_secondary difmap
_audit_creation_method SHELXL-97
_cell_angle_alpha 90.00
_cell_angle_beta 90.00
_cell_angle_gamma 90.00
_cell_formula_units_Z 4
_cell_length_a 3.7682(3)
_cell_length_b 3.7682(3)
_cell_length_c 15.5478(13)
_cell_measurement_reflns_used 153
_cell_measurement_temperature 293(2)
_cell_measurement_theta_max 65.62
_cell_measurement_theta_min 10.31
_cell_volume 220.77(3)
_computing_cell_refinement 'IPDS software'
_computing_data_collection 'IPDS (Stoe & Cie)'
_computing_data_reduction 'IPDS software'
_computing_structure_refinement 'SHELXL-97 (Sheldrick, 1997)'
_computing_structure_solution 'SHELXS-97 (Sheldrick, 1990)'
_diffrn_ambient_temperature 293(2)
_diffrn_measured_fraction_theta_full 0.975
_diffrn_measured_fraction_theta_max 0.975
_diffrn_measurement_device_type 'IPDS II (Stoe & Cie)'
_diffrn_radiation_monochromator graphite
_diffrn_radiation_source 'fine-focus sealed tube'
_diffrn_radiation_type MoK\a
_diffrn_radiation_wavelength 0.71073
_diffrn_reflns_av_R_equivalents 0.0351
_diffrn_reflns_av_sigmaI/netI 0.0119
_diffrn_reflns_limit_h_max 5
_diffrn_reflns_limit_h_min -5
_diffrn_reflns_limit_k_max 5
_diffrn_reflns_limit_k_min -5
_diffrn_reflns_limit_l_max 23
_diffrn_reflns_limit_l_min -23
_diffrn_reflns_number 2401
_diffrn_reflns_theta_full 32.82
_diffrn_reflns_theta_max 32.82
_diffrn_reflns_theta_min 5.25
_exptl_absorpt_coefficient_mu 38.448
_exptl_absorpt_correction_T_max 0.3940
_exptl_absorpt_correction_T_min 0.2094
_exptl_absorpt_correction_type numerical
_exptl_crystal_colour grey
_exptl_crystal_density_diffrn 8.941
_exptl_crystal_density_method 'not measured'
_exptl_crystal_description rod-shaped
_exptl_crystal_F_000 536
_exptl_crystal_size_max 0.06
_exptl_crystal_size_mid 0.04
_exptl_crystal_size_min 0.04
_refine_diff_density_max 0.903
_refine_diff_density_min -1.108
_refine_diff_density_rms 0.215
_refine_ls_extinction_method none
_refine_ls_goodness_of_fit_ref 1.074
_refine_ls_matrix_type full
_refine_ls_number_parameters 12
_refine_ls_number_reflns 153
_refine_ls_number_restraints 0
_refine_ls_restrained_S_all 1.074
_refine_ls_R_factor_all 0.0197
_refine_ls_R_factor_gt 0.0180
_refine_ls_shift/su_max 0.000
_refine_ls_shift/su_mean 0.000
_refine_ls_structure_factor_coef Fsqd
_refine_ls_weighting_details 'calc w=1/[\s^2^(Fo^2^)+(0.0400P)^2^+0.0000P] where P=(Fo^2^+2Fc^2^)/3'
_refine_ls_weighting_scheme calc
_refine_ls_wR_factor_gt 0.0564
_refine_ls_wR_factor_ref 0.0568
_reflns_number_gt 141
_reflns_number_total 153
_reflns_threshold_expression >2sigma(I)
_cod_data_source_file b609434a.txt
_cod_data_source_block RuZn3
_cod_database_code 7007706

loop_
_symmetry_equiv_pos_as_xyz
'x, y, z'
'-x, -y, z'
'-y, x, z'
'y, -x, z'
'-x, y, -z'
'x, -y, -z'
'y, x, -z'
'-y, -x, -z'
'x+1/2, y+1/2, z+1/2'
'-x+1/2, -y+1/2, z+1/2'
'-y+1/2, x+1/2, z+1/2'
'y+1/2, -x+1/2, z+1/2'
'-x+1/2, y+1/2, -z+1/2'
'x+1/2, -y+1/2, -z+1/2'
'y+1/2, x+1/2, -z+1/2'
'-y+1/2, -x+1/2, -z+1/2'
'-x, -y, -z'
'x, y, -z'
'y, -x, -z'
'-y, x, -z'
'x, -y, z'
'-x, y, z'
'-y, -x, z'
'y, x, z'
'-x+1/2, -y+1/2, -z+1/2'
'x+1/2, y+1/2, -z+1/2'
'y+1/2, -x+1/2, -z+1/2'
'-y+1/2, x+1/2, -z+1/2'
'x+1/2, -y+1/2, z+1/2'
'-x+1/2, y+1/2, z+1/2'
'-y+1/2, -x+1/2, z+1/2'
'y+1/2, x+1/2, z+1/2'

loop_
_atom_site_label
_atom_site_type_symbol
_atom_site_fract_x
_atom_site_fract_y
_atom_site_fract_z
_atom_site_U_iso_or_equiv
_atom_site_adp_type
_atom_site_occupancy
_atom_site_symmetry_multiplicity
_atom_site_calc_flag
_atom_site_refinement_flags
_atom_site_disorder_assembly
_atom_site_disorder_group
Ru Ru 0.0000 0.0000 0.11755(3) 0.0042(2) Uani 1 4 d S . .
Zn1 Zn 0.0000 0.5000 0.0000 0.0044(2) Uani 1 4 d S . .
Zn2 Zn 0.0000 0.5000 0.2500 0.0052(2) Uani 1 4 d S . .
Zn3 Zn 0.5000 0.5000 0.12872(4) 0.0051(2) Uani 1 4 d S . .

loop_
_atom_site_aniso_label
_atom_site_aniso_U_11
_atom_site_aniso_U_22
_atom_site_aniso_U_33
_atom_site_aniso_U_23
_atom_site_aniso_U_13
_atom_site_aniso_U_12
Ru 0.0048(2) 0.0048(2) 0.0035(2) 0.000 0.000 0.000
Zn1 0.0053(4) 0.0034(4) 0.0046(4) 0.000 0.000 0.000
Zn2 0.0054(3) 0.0054(3) 0.0050(4) 0.000 0.000 0.000
Zn3 0.0049(3) 0.0049(3) 0.0056(4) 0.000 0.000 0.000

loop_
_atom_type_symbol
_atom_type_description
_atom_type_scat_dispersion_real
_atom_type_scat_dispersion_imag
_atom_type_scat_source
Zn Zn 0.2839 1.4301 'International Tables Vol C Tables 4.2.6.8 and 6.1.1.4'
Ru Ru -1.2594 0.8363 'International Tables Vol C Tables 4.2.6.8 and 6.1.1.4'

loop_
_geom_angle_atom_site_label_1
_geom_angle_atom_site_label_2
_geom_angle_atom_site_label_3
_geom_angle
_geom_angle_site_symmetry_1
_geom_angle_site_symmetry_3
_geom_angle_publ_flag
Zn1 Ru Zn1 61.000(10) 3 1_545 ?
Zn1 Ru Zn1 91.742(17) 3 3_655 ?
Zn1 Ru Zn1 61.000(10) 1_545 3_655 ?
Zn1 Ru Zn1 61.000(10) 3 . ?
Zn1 Ru Zn1 91.742(17) 1_545 . ?
Zn1 Ru Zn1 61.000(10) 3_655 . ?
Zn1 Ru Zn3 123.49(2) 3 . ?
Zn1 Ru Zn3 123.49(2) 1_545 . ?
Zn1 Ru Zn3 62.535(14) 3_655 . ?
Zn1 Ru Zn3 62.535(14) . . ?
Zn1 Ru Zn3 62.535(14) 3 1_445 ?
Zn1 Ru Zn3 62.535(14) 1_545 1_445 ?
Zn1 Ru Zn3 123.49(2) 3_655 1_445 ?
Zn1 Ru Zn3 123.49(2) . 1_445 ?
Zn3 Ru Zn3 172.55(4) . 1_445 ?
Zn1 Ru Zn3 62.535(14) 3 1_455 ?
Zn1 Ru Zn3 123.49(2) 1_545 1_455 ?
Zn1 Ru Zn3 123.49(2) 3_655 1_455 ?
Zn1 Ru Zn3 62.535(14) . 1_455 ?
Zn3 Ru Zn3 89.758(3) . 1_455 ?
Zn3 Ru Zn3 89.758(3) 1_445 1_455 ?
Zn1 Ru Zn3 123.49(2) 3 1_545 ?
Zn1 Ru Zn3 62.535(14) 1_545 1_545 ?
Zn1 Ru Zn3 62.535(14) 3_655 1_545 ?
Zn1 Ru Zn3 123.49(2) . 1_545 ?
Zn3 Ru Zn3 89.758(3) . 1_545 ?
Zn3 Ru Zn3 89.758(3) 1_445 1_545 ?
Zn3 Ru Zn3 172.55(4) 1_455 1_545 ?
Zn1 Ru Zn2 120.911(4) 3 . ?
Zn1 Ru Zn2 176.586(15) 1_545 . ?
Zn1 Ru Zn2 120.911(4) 3_655 . ?
Zn1 Ru Zn2 91.673(7) . . ?
Zn3 Ru Zn2 58.381(14) . . ?
Zn3 Ru Zn2 115.36(2) 1_445 . ?
Zn3 Ru Zn2 58.381(14) 1_455 . ?
Zn3 Ru Zn2 115.36(2) 1_545 . ?
Zn1 Ru Zn2 176.586(15) 3 25 ?
Zn1 Ru Zn2 120.911(4) 1_545 25 ?
Zn1 Ru Zn2 91.673(7) 3_655 25 ?
Zn1 Ru Zn2 120.911(4) . 25 ?
Zn3 Ru Zn2 58.381(14) . 25 ?
Zn3 Ru Zn2 115.36(2) 1_445 25 ?
Zn3 Ru Zn2 115.36(2) 1_455 25 ?
Zn3 Ru Zn2 58.381(14) 1_545 25 ?
Zn2 Ru Zn2 57.021(9) . 25 ?
Zn1 Ru Zn2 120.911(4) 3 1_545 ?
Zn1 Ru Zn2 91.673(7) 1_545 1_545 ?
Zn1 Ru Zn2 120.911(4) 3_655 1_545 ?
Zn1 Ru Zn2 176.586(15) . 1_545 ?
Zn3 Ru Zn2 115.36(2) . 1_545 ?
Zn3 Ru Zn2 58.381(14) 1_445 1_545 ?
Zn3 Ru Zn2 115.36(2) 1_455 1_545 ?
Zn3 Ru Zn2 58.381(14) 1_545 1_545 ?
Zn2 Ru Zn2 84.913(15) . 1_545 ?
Zn2 Ru Zn2 57.021(9) 25 1_545 ?
Zn1 Ru Zn2 91.673(7) 3 25_455 ?
Zn1 Ru Zn2 120.911(4) 1_545 25_455 ?
Zn1 Ru Zn2 176.586(15) 3_655 25_455 ?
Zn1 Ru Zn2 120.911(4) . 25_455 ?
Zn3 Ru Zn2 115.36(2) . 25_455 ?
Zn3 Ru Zn2 58.381(14) 1_445 25_455 ?
Zn3 Ru Zn2 58.381(14) 1_455 25_455 ?
Zn3 Ru Zn2 115.36(2) 1_545 25_455 ?
Zn2 Ru Zn2 57.021(9) . 25_455 ?
Zn2 Ru Zn2 84.913(15) 25 25_455 ?
Zn2 Ru Zn2 57.021(9) 1_545 25_455 ?
Ru Zn1 Ru 88.259(17) . 17 ?
Ru Zn1 Ru 91.741(17) . 1_565 ?
Ru Zn1 Ru 180.000(16) 17 1_565 ?
Ru Zn1 Ru 180.0 . 17_565 ?
Ru Zn1 Ru 91.741(17) 17 17_565 ?
Ru Zn1 Ru 88.259(17) 1_565 17_565 ?
Ru Zn1 Zn1 120.500(5) . 3_665 ?
Ru Zn1 Zn1 120.500(5) 17 3_665 ?
Ru Zn1 Zn1 59.500(5) 1_565 3_665 ?
Ru Zn1 Zn1 59.500(5) 17_565 3_665 ?
Ru Zn1 Zn1 59.500(5) . 3 ?
Ru Zn1 Zn1 59.500(5) 17 3 ?
Ru Zn1 Zn1 120.500(5) 1_565 3 ?
Ru Zn1 Zn1 120.500(5) 17_565 3 ?
Zn1 Zn1 Zn1 180.0 3_665 3 ?
Ru Zn1 Zn1 120.500(5) . 3_565 ?
Ru Zn1 Zn1 120.500(5) 17 3_565 ?
Ru Zn1 Zn1 59.500(5) 1_565 3_565 ?
Ru Zn1 Zn1 59.500(5) 17_565 3_565 ?
Zn1 Zn1 Zn1 90.0 3_665 3_565 ?
Zn1 Zn1 Zn1 90.0 3 3_565 ?
Ru Zn1 Zn1 59.500(5) . 3_655 ?
Ru Zn1 Zn1 59.500(5) 17 3_655 ?
Ru Zn1 Zn1 120.500(5) 1_565 3_655 ?
Ru Zn1 Zn1 120.500(5) 17_565 3_655 ?
Zn1 Zn1 Zn1 90.0 3_665 3_655 ?
Zn1 Zn1 Zn1 90.0 3 3_655 ?
Zn1 Zn1 Zn1 180.0 3_565 3_655 ?
Ru Zn1 Zn3 59.539(6) . . ?
Ru Zn1 Zn3 120.462(6) 17 . ?
Ru Zn1 Zn3 59.538(6) 1_565 . ?
Ru Zn1 Zn3 120.462(6) 17_565 . ?
Zn1 Zn1 Zn3 61.007(6) 3_665 . ?
Zn1 Zn1 Zn3 118.993(6) 3 . ?
Zn1 Zn1 Zn3 118.993(5) 3_565 . ?
Zn1 Zn1 Zn3 61.007(6) 3_655 . ?
Ru Zn1 Zn3 120.461(6) . 17_565 ?
Ru Zn1 Zn3 59.538(6) 17 17_565 ?
Ru Zn1 Zn3 120.462(6) 1_565 17_565 ?
Ru Zn1 Zn3 59.538(6) 17_565 17_565 ?
Zn1 Zn1 Zn3 118.993(6) 3_665 17_565 ?
Zn1 Zn1 Zn3 61.007(6) 3 17_565 ?
Zn1 Zn1 Zn3 61.007(6) 3_565 17_565 ?
Zn1 Zn1 Zn3 118.993(6) 3_655 17_565 ?
Zn3 Zn1 Zn3 180.0 . 17_565 ?
Ru Zn1 Zn3 120.461(6) . 17_665 ?
Ru Zn1 Zn3 59.538(6) 17 17_665 ?
Ru Zn1 Zn3 120.462(6) 1_565 17_665 ?
Ru Zn1 Zn3 59.538(6) 17_565 17_665 ?
Zn1 Zn1 Zn3 61.007(6) 3_665 17_665 ?
Zn1 Zn1 Zn3 118.993(6) 3 17_665 ?
Zn1 Zn1 Zn3 118.993(5) 3_565 17_665 ?
Zn1 Zn1 Zn3 61.007(5) 3_655 17_665 ?
Zn3 Zn1 Zn3 93.454(19) . 17_665 ?
Zn3 Zn1 Zn3 86.546(19) 17_565 17_665 ?
Ru Zn1 Zn3 59.539(6) . 1_455 ?
Ru Zn1 Zn3 120.462(6) 17 1_455 ?
Ru Zn1 Zn3 59.538(6) 1_565 1_455 ?
Ru Zn1 Zn3 120.462(6) 17_565 1_455 ?
Zn1 Zn1 Zn3 118.993(6) 3_665 1_455 ?
Zn1 Zn1 Zn3 61.007(6) 3 1_455 ?
Zn1 Zn1 Zn3 61.007(5) 3_565 1_455 ?
Zn1 Zn1 Zn3 118.993(5) 3_655 1_455 ?
Zn3 Zn1 Zn3 86.546(19) . 1_455 ?
Zn3 Zn1 Zn3 93.454(19) 17_565 1_455 ?
Zn3 Zn1 Zn3 180.000(18) 17_665 1_455 ?
Zn2 Zn2 Zn2 180.0 25_565 25_455 ?
Zn2 Zn2 Zn2 90.0 25_565 25_465 ?
Zn2 Zn2 Zn2 90.0 25_455 25_465 ?
Zn2 Zn2 Zn2 90.0 25_565 25 ?
Zn2 Zn2 Zn2 90.0 25_455 25 ?
Zn2 Zn2 Zn2 180.0 25_465 25 ?
Zn2 Zn2 Zn3 60.014(6) 25_565 25_565 ?
Zn2 Zn2 Zn3 119.986(6) 25_455 25_565 ?
Zn2 Zn2 Zn3 60.014(6) 25_465 25_565 ?
Zn2 Zn2 Zn3 119.986(6) 25 25_565 ?
Zn2 Zn2 Zn3 119.986(6) 25_565 1_455 ?
Zn2 Zn2 Zn3 60.014(6) 25_455 1_455 ?
Zn2 Zn2 Zn3 60.014(6) 25_465 1_455 ?
Zn2 Zn2 Zn3 119.986(6) 25 1_455 ?
Zn3 Zn2 Zn3 120.028(12) 25_565 1_455 ?
Zn2 Zn2 Zn3 119.986(6) 25_565 25 ?
Zn2 Zn2 Zn3 60.014(6) 25_455 25 ?
Zn2 Zn2 Zn3 119.986(6) 25_465 25 ?
Zn2 Zn2 Zn3 60.014(6) 25 25 ?
Zn3 Zn2 Zn3 89.95(2) 25_565 25 ?
Zn3 Zn2 Zn3 120.028(12) 1_455 25 ?
Zn2 Zn2 Zn3 60.014(6) 25_565 . ?
Zn2 Zn2 Zn3 119.986(6) 25_455 . ?
Zn2 Zn2 Zn3 119.986(6) 25_465 . ?
Zn2 Zn2 Zn3 60.014(6) 25 . ?
Zn3 Zn2 Zn3 120.028(12) 25_565 . ?
Zn3 Zn2 Zn3 89.95(2) 1_455 . ?
Zn3 Zn2 Zn3 120.028(12) 25 . ?
Zn2 Zn2 Ru 61.489(4) 25_565 25 ?
Zn2 Zn2 Ru 118.511(4) 25_455 25 ?
Zn2 Zn2 Ru 118.511(5) 25_465 25 ?
Zn2 Zn2 Ru 61.489(5) 25 25 ?
Zn3 Zn2 Ru 58.539(6) 25_565 25 ?
Zn3 Zn2 Ru 177.481(14) 1_455 25 ?
Zn3 Zn2 Ru 58.539(7) 25 25 ?
Zn3 Zn2 Ru 92.568(11) . 25 ?
Zn2 Zn2 Ru 118.511(5) 25_565 25_455 ?
Zn2 Zn2 Ru 61.489(5) 25_455 25_455 ?
Zn2 Zn2 Ru 61.489(5) 25_465 25_455 ?
Zn2 Zn2 Ru 118.511(5) 25 25_455 ?
Zn3 Zn2 Ru 58.539(7) 25_565 25_455 ?
Zn3 Zn2 Ru 92.567(11) 1_455 25_455 ?
Zn3 Zn2 Ru 58.539(7) 25 25_455 ?
Zn3 Zn2 Ru 177.481(14) . 25_455 ?
Ru Zn2 Ru 84.914(15) 25 25_455 ?
Zn2 Zn2 Ru 61.489(5) 25_565 1_565 ?
Zn2 Zn2 Ru 118.511(5) 25_455 1_565 ?
Zn2 Zn2 Ru 61.489(5) 25_465 1_565 ?
Zn2 Zn2 Ru 118.511(5) 25 1_565 ?
Zn3 Zn2 Ru 92.567(11) 25_565 1_565 ?
Zn3 Zn2 Ru 58.539(7) 1_455 1_565 ?
Zn3 Zn2 Ru 177.481(14) 25 1_565 ?
Zn3 Zn2 Ru 58.539(6) . 1_565 ?
Ru Zn2 Ru 122.979(9) 25 1_565 ?
Ru Zn2 Ru 122.979(9) 25_455 1_565 ?
Zn2 Zn2 Ru 118.510(4) 25_565 . ?
Zn2 Zn2 Ru 61.490(4) 25_455 . ?
Zn2 Zn2 Ru 118.510(5) 25_465 . ?
Zn2 Zn2 Ru 61.490(5) 25 . ?
Zn3 Zn2 Ru 177.481(14) 25_565 . ?
Zn3 Zn2 Ru 58.539(7) 1_455 . ?
Zn3 Zn2 Ru 92.568(11) 25 . ?
Zn3 Zn2 Ru 58.539(7) . . ?
Ru Zn2 Ru 122.979(9) 25 . ?
Ru Zn2 Ru 122.979(9) 25_455 . ?
Ru Zn2 Ru 84.913(15) 1_565 . ?
Zn2 Zn3 Zn2 59.972(12) 25_565 1_655 ?
Zn2 Zn3 Zn2 89.95(2) 25_565 25 ?
Zn2 Zn3 Zn2 59.972(12) 1_655 25 ?
Zn2 Zn3 Zn2 59.972(12) 25_565 . ?
Zn2 Zn3 Zn2 89.95(2) 1_655 . ?
Zn2 Zn3 Zn2 59.972(12) 25 . ?
Zn2 Zn3 Ru 63.079(13) 25_565 1_665 ?
Zn2 Zn3 Ru 63.079(13) 1_655 1_665 ?
Zn2 Zn3 Ru 123.00(2) 25 1_665 ?
Zn2 Zn3 Ru 123.00(2) . 1_665 ?
Zn2 Zn3 Ru 123.00(2) 25_565 . ?
Zn2 Zn3 Ru 123.00(2) 1_655 . ?
Zn2 Zn3 Ru 63.080(13) 25 . ?
Zn2 Zn3 Ru 63.080(13) . . ?
Ru Zn3 Ru 172.55(4) 1_665 . ?
Zn2 Zn3 Ru 63.079(13) 25_565 1_565 ?
Zn2 Zn3 Ru 123.00(2) 1_655 1_565 ?
Zn2 Zn3 Ru 123.00(2) 25 1_565 ?
Zn2 Zn3 Ru 63.079(13) . 1_565 ?
Ru Zn3 Ru 89.758(3) 1_665 1_565 ?
Ru Zn3 Ru 89.758(3) . 1_565 ?
Zn2 Zn3 Ru 123.00(2) 25_565 1_655 ?
Zn2 Zn3 Ru 63.079(13) 1_655 1_655 ?
Zn2 Zn3 Ru 63.079(13) 25 1_655 ?
Zn2 Zn3 Ru 123.00(2) . 1_655 ?
Ru Zn3 Ru 89.758(3) 1_665 1_655 ?
Ru Zn3 Ru 89.758(3) . 1_655 ?
Ru Zn3 Ru 172.55(4) 1_565 1_655 ?
Zn2 Zn3 Zn1 178.298(19) 25_565 3_655 ?
Zn2 Zn3 Zn1 121.002(4) 1_655 3_655 ?
Zn2 Zn3 Zn1 91.751(6) 25 3_655 ?
Zn2 Zn3 Zn1 121.002(4) . 3_655 ?
Ru Zn3 Zn1 115.87(2) 1_665 3_655 ?
Ru Zn3 Zn1 57.927(13) . 3_655 ?
Ru Zn3 Zn1 115.87(2) 1_565 3_655 ?
Ru Zn3 Zn1 57.927(13) 1_655 3_655 ?
Zn2 Zn3 Zn1 121.002(4) 25_565 . ?
Zn2 Zn3 Zn1 178.298(19) 1_655 . ?
Zn2 Zn3 Zn1 121.002(4) 25 . ?
Zn2 Zn3 Zn1 91.751(6) . . ?
Ru Zn3 Zn1 115.87(2) 1_665 . ?
Ru Zn3 Zn1 57.927(13) . . ?
Ru Zn3 Zn1 57.927(13) 1_565 . ?
Ru Zn3 Zn1 115.87(2) 1_655 . ?
Zn1 Zn3 Zn1 57.986(11) 3_655 . ?
Zn2 Zn3 Zn1 121.002(4) 25_565 1_655 ?
Zn2 Zn3 Zn1 91.751(6) 1_655 1_655 ?
Zn2 Zn3 Zn1 121.002(4) 25 1_655 ?
Zn2 Zn3 Zn1 178.298(19) . 1_655 ?
Ru Zn3 Zn1 57.927(13) 1_665 1_655 ?
Ru Zn3 Zn1 115.87(2) . 1_655 ?
Ru Zn3 Zn1 115.87(2) 1_565 1_655 ?
Ru Zn3 Zn1 57.927(13) 1_655 1_655 ?
Zn1 Zn3 Zn1 57.986(11) 3_655 1_655 ?
Zn1 Zn3 Zn1 86.546(19) . 1_655 ?
Zn2 Zn3 Zn1 91.751(6) 25_565 3_665 ?
Zn2 Zn3 Zn1 121.002(4) 1_655 3_665 ?
Zn2 Zn3 Zn1 178.298(19) 25 3_665 ?
Zn2 Zn3 Zn1 121.002(4) . 3_665 ?
Ru Zn3 Zn1 57.927(13) 1_665 3_665 ?
Ru Zn3 Zn1 115.87(2) . 3_665 ?
Ru Zn3 Zn1 57.927(13) 1_565 3_665 ?
Ru Zn3 Zn1 115.87(2) 1_655 3_665 ?
Zn1 Zn3 Zn1 86.546(19) 3_655 3_665 ?
Zn1 Zn3 Zn1 57.986(11) . 3_665 ?
Zn1 Zn3 Zn1 57.986(11) 1_655 3_665 ?

loop_
_geom_bond_atom_site_label_1
_geom_bond_atom_site_label_2
_geom_bond_distance
_geom_bond_site_symmetry_2
_geom_bond_publ_flag
Ru Zn1 2.6249(4) 3 ?
Ru Zn1 2.6249(4) 1_545 ?
Ru Zn1 2.6249(4) 3_655 ?
Ru Zn1 2.6249(4) . ?
Ru Zn3 2.6702(2) . ?
Ru Zn3 2.6702(2) 1_445 ?
Ru Zn3 2.6702(2) 1_455 ?
Ru Zn3 2.6702(2) 1_545 ?
Ru Zn2 2.7911(4) . ?
Ru Zn2 2.7911(4) 25 ?
Ru Zn2 2.7911(4) 1_545 ?
Ru Zn2 2.7911(4) 25_455 ?
Zn1 Ru 2.6249(4) 17 ?
Zn1 Ru 2.6249(4) 1_565 ?
Zn1 Ru 2.6249(4) 17_565 ?
Zn1 Zn1 2.6645(2) 3_665 ?
Zn1 Zn1 2.6645(2) 3 ?
Zn1 Zn1 2.6645(2) 3_565 ?
Zn1 Zn1 2.6645(2) 3_655 ?
Zn1 Zn3 2.7486(5) . ?
Zn1 Zn3 2.7486(5) 17_565 ?
Zn1 Zn3 2.7486(5) 17_665 ?
Zn1 Zn3 2.7486(5) 1_455 ?
Zn2 Zn2 2.6645(2) 25_565 ?
Zn2 Zn2 2.6645(2) 25_455 ?
Zn2 Zn2 2.6645(2) 25_465 ?
Zn2 Zn2 2.6645(2) 25 ?
Zn2 Zn3 2.6657(5) 25_565 ?
Zn2 Zn3 2.6657(5) 1_455 ?
Zn2 Zn3 2.6657(5) 25 ?
Zn2 Zn3 2.6657(5) . ?
Zn2 Ru 2.7911(4) 25 ?
Zn2 Ru 2.7911(4) 25_455 ?
Zn2 Ru 2.7911(4) 1_565 ?
Zn3 Zn2 2.6657(5) 25_565 ?
Zn3 Zn2 2.6657(5) 1_655 ?
Zn3 Zn2 2.6657(5) 25 ?
Zn3 Ru 2.6702(2) 1_665 ?
Zn3 Ru 2.6702(2) 1_565 ?
Zn3 Ru 2.6702(2) 1_655 ?
Zn3 Zn1 2.7486(5) 3_655 ?
Zn3 Zn1 2.7486(5) 1_655 ?
Zn3 Zn1 2.7486(5) 3_665 ?
